data_7158359
loop_
_publ_author_name
'Liu, Shuai'
'Zhang, Cui-Shan'
'Ran, Xiao-Qian'
'Tang, Xiao-Han'
'Guo, Ya-Rong'
'Yan, Ying'
'Yao, Yong-Gang'
'Hao, Xiao-Jiang'
'Luo, Rong-Can'
'Di, Ying-Tong'

_publ_section_title
;
 Perforalactones D and E, two new C-20 quassinoids with potential activity
 to induce lysosomal biogenesis from the twigs of <i>Harrisonia
 perforata</i> (Blanco) Merr.
;
_journal_issue 44
_journal_name_full 'Organic &amp; biomolecular chemistry'
_journal_page_first 9637
_journal_page_last 9640
_journal_paper_doi 10.1039/d1ob01927a
_journal_volume 19
_journal_year 2021
_chemical_absolute_configuration ad
_chemical_formula_moiety '2(C20 H22 O5), 3(H2 O)'
_chemical_formula_sum 'C40 H50 O13'
_chemical_formula_weight 738.80
_space_group_crystal_system tetragonal
_space_group_IT_number 92
_space_group_name_Hall 'P 4abw 2nw'
_space_group_name_H-M_alt 'P 41 21 2'
_atom_sites_solution_hydrogens geom
_audit_update_record
;
2021-09-16 deposited with the CCDC.	2021-10-20 downloaded from the CCDC.
;
_cell_angle_alpha 90
_cell_angle_beta 90
_cell_angle_gamma 90
_cell_formula_units_Z 4
_cell_length_a 10.2285(3)
_cell_length_b 10.2285(3)
_cell_length_c 31.7311(10)
_cell_measurement_reflns_used 9883
_cell_measurement_temperature 101.(2)
_cell_measurement_theta_max 72.3480
_cell_measurement_theta_min 4.3225
_cell_volume 3319.78(17)
_computing_cell_refinement 'SAINT V8.38A (Bruker AXS Inc., 2017)'
_computing_data_collection 'Bruker Instrument Service vV6.2.9'
_computing_data_reduction 'SAINT V8.38A (Bruker AXS Inc., 2017)'
_computing_structure_refinement 'SHELXL-2017/1 (Sheldrick, 2017)'
_computing_structure_solution 'SHELXT 2014/5 (Sheldrick, 2014)'
_diffrn_ambient_temperature 101.(2)
_diffrn_detector_area_resol_mean 7.3910
_diffrn_measured_fraction_theta_full 0.996
_diffrn_measured_fraction_theta_max 0.996
_diffrn_measurement_device_type 'Bruker D8 QUEST PHOTON II'
_diffrn_radiation_monochromator 'Helixos MX multilayer Optic'
_diffrn_radiation_type 'Cu K\a'
_diffrn_radiation_wavelength 1.54178
_diffrn_reflns_av_R_equivalents 0.0226
_diffrn_reflns_av_unetI/netI 0.0122
_diffrn_reflns_limit_h_max 12
_diffrn_reflns_limit_h_min -12
_diffrn_reflns_limit_k_max 12
_diffrn_reflns_limit_k_min -12
_diffrn_reflns_limit_l_max 17
_diffrn_reflns_limit_l_min -39
_diffrn_reflns_number 29917
_diffrn_reflns_theta_full 72.34
_diffrn_reflns_theta_max 72.34
_diffrn_reflns_theta_min 4.54
_diffrn_source 'Ius Diamond'
_diffrn_source_type Microfocus
_exptl_absorpt_coefficient_mu 0.913
_exptl_absorpt_correction_T_max 0.73
_exptl_absorpt_correction_T_min 0.67
_exptl_absorpt_correction_type multi-scan
_exptl_absorpt_process_details
;
SADABS-2016/2 - Bruker AXS area detector scaling and absorption correction
;
_exptl_crystal_colour 'clear light colourless'
_exptl_crystal_density_diffrn 1.478
_exptl_crystal_density_method 'not measured'
_exptl_crystal_description block
_exptl_crystal_F_000 1576
_exptl_crystal_size_max 0.460
_exptl_crystal_size_mid 0.370
_exptl_crystal_size_min 0.360
_refine_diff_density_max 1.357
_refine_diff_density_min -0.930
_refine_ls_abs_structure_details
;

Flack x determined using 1290 quotients [(I+)-(I-)]/[(I+)+(I-)]
(Parsons, Flack and Wagner, Acta Cryst. B69 (2013) 249-259).
;
_refine_ls_abs_structure_Flack 0.10(3)
_refine_ls_extinction_method none
_refine_ls_goodness_of_fit_ref 1.120
_refine_ls_hydrogen_treatment constr
_refine_ls_matrix_type full
_refine_ls_number_parameters 245
_refine_ls_number_reflns 3278
_refine_ls_number_restraints 0
_refine_ls_restrained_S_all 1.120
_refine_ls_R_factor_all 0.0575
_refine_ls_R_factor_gt 0.0575
_refine_ls_shift/su_max 0.002
_refine_ls_shift/su_mean 0.000
_refine_ls_structure_factor_coef Fsqd
_refine_ls_weighting_details 'w=1/[\s^2^(Fo^2^)+(0.0977P)^2^+5.6854P] where P=(Fo^2^+2Fc^2^)/3'
_refine_ls_weighting_scheme calc
_refine_ls_wR_factor_gt 0.1702
_refine_ls_wR_factor_ref 0.1702
_reflns_number_gt 3275
_reflns_number_total 3278
_reflns_threshold_expression 'I > 2\s(I)'
_cod_data_source_file d1ob01927a2.cif
_cod_data_source_block hxhz65
_cod_depositor_comments
;
The following automatic conversions were performed:

data item '_exptl_absorpt_correction_type' value 'Multi-Scan' was
changed to 'multi-scan' in accordance with the
/home/data/users/saulius/crontab/automatic-downloads/rss-feeds/RSC/lib/dictionaries/cif_core.dic
dictionary named 'cif_core.dic' version 2.4.2 last updated on
2011-04-26.

Automatic conversion script
Id: cif_fix_values 7556 2019-12-06 15:28:31Z antanas 

 Adding full bibliography for 7158359.cif.
;
_cod_original_cell_volume 3319.8(2)
_cod_database_code 7158359

loop_
_space_group_symop_operation_xyz
'x, y, z'
'-y+1/2, x+1/2, z+1/4'
'y+1/2, -x+1/2, z+3/4'
'x+1/2, -y+1/2, -z+3/4'
'-x+1/2, y+1/2, -z+1/4'
'-x, -y, z+1/2'
'y, x, -z'
'-y, -x, -z+1/2'

loop_
_atom_site_type_symbol
_atom_site_label
_atom_site_fract_x
_atom_site_fract_y
_atom_site_fract_z
_atom_site_U_iso_or_equiv
_atom_site_adp_type
_atom_site_calc_flag
_atom_site_refinement_flags_adp
_atom_site_refinement_flags_occupancy
_atom_site_refinement_flags_posn
_atom_site_occupancy
_atom_site_disorder_assembly
_atom_site_disorder_group
O O1 0.4985(3) 0.8376(3) 0.51196(8) 0.0116(6) Uani d . . . 1 . .
C C1 0.5933(4) 1.0040(4) 0.34764(11) 0.0099(8) Uani d . . . 1 . .
O O2 0.5262(3) 0.6912(3) 0.34418(8) 0.0142(6) Uani d . . . 1 . .
C C2 0.5763(4) 1.1460(4) 0.33545(12) 0.0114(7) Uani d . . . 1 . .
O O3 0.6764(3) 0.9430(3) 0.31799(8) 0.0133(6) Uani d . . . 1 . .
H H22 0.680886 0.989214 0.29616 0.02 Uiso calc U . R 1 . .
C C3 0.5298(4) 1.2345(4) 0.36794(13) 0.0121(8) Uani d . . . 1 . .
H H3 0.514526 1.323785 0.361286 0.015 Uiso calc U . R 1 . .
O O4 0.6073(3) 1.1803(3) 0.29973(9) 0.0164(6) Uani d . . . 1 . .
C C4 0.5084(4) 1.1915(4) 0.40719(12) 0.0101(7) Uani d . . . 1 . .
O O5 0.3073(3) 0.7786(3) 0.53707(9) 0.0190(7) Uani d . . . 1 . .
C C5 0.5257(3) 1.0475(3) 0.41786(11) 0.0070(7) Uani d . . . 1 . .
C C6 0.5450(4) 1.0261(4) 0.46536(11) 0.0092(7) Uani d . . . 1 . .
H H6A 0.4656 1.054617 0.480674 0.011 Uiso calc U . R 1 . .
H H6AB 0.619434 1.079553 0.47537 0.011 Uiso calc U . R 1 . .
O O6 0.0134(6) 0.0134(6) 0 0.067(2) Uani d T P S 1 . .
C C7 0.5717(4) 0.8807(4) 0.47476(11) 0.0095(7) Uani d . . . 1 . .
H H7 0.667202 0.868954 0.480261 0.011 Uiso calc U . R 1 . .
O O7 0.8676(6) 0.9243(7) 0.5141(2) 0.0771(18) Uani d . . . 1 . .
C C8 0.5330(4) 0.7963(4) 0.43726(11) 0.0087(7) Uani d . . . 1 . .
C C10 0.6404(3) 0.9832(4) 0.39366(11) 0.0078(7) Uani d . . . 1 . .
C C11 0.5371(4) 0.7953(4) 0.36171(11) 0.0100(7) Uani d . . . 1 . .
C C12 0.4652(4) 0.9226(4) 0.35368(11) 0.0092(7) Uani d . . . 1 . .
H H12 0.402606 0.922823 0.32946 0.011 Uiso calc U . R 1 . .
C C13 0.4068(3) 0.9656(4) 0.39829(11) 0.0076(7) Uani d . . . 1 . .
C C14 0.3921(4) 0.8395(4) 0.42576(11) 0.0080(7) Uani d . . . 1 . .
H H14 0.352596 0.769814 0.407679 0.01 Uiso calc U . R 1 . .
C C15 0.3061(4) 0.8541(4) 0.46538(12) 0.0118(8) Uani d . . . 1 . .
H H15A 0.275999 0.945991 0.466945 0.014 Uiso calc U . R 1 . .
H H15B 0.227569 0.798715 0.461678 0.014 Uiso calc U . R 1 . .
C C16 0.3686(4) 0.8191(4) 0.50738(11) 0.0114(8) Uani d . . . 1 . .
C C17 0.4597(4) 1.2833(4) 0.44095(13) 0.0150(8) Uani d . . . 1 . .
H H17A 0.380861 1.24686 0.453955 0.023 Uiso calc U . R 1 . .
H H17B 0.439209 1.368354 0.428341 0.023 Uiso calc U . R 1 . .
H H17C 0.527555 1.294425 0.462469 0.023 Uiso calc U . R 1 . .
C C18 0.7760(4) 1.0339(4) 0.40337(12) 0.0108(7) Uani d . . . 1 . .
H H18A 0.799344 1.0112 0.432413 0.016 Uiso calc U . R 1 . .
H H18B 0.777565 1.129151 0.40003 0.016 Uiso calc U . R 1 . .
H H18C 0.839071 0.994226 0.38394 0.016 Uiso calc U . R 1 . .
C C19 0.5417(4) 0.6495(4) 0.44656(11) 0.0114(8) Uani d . . . 1 . .
H H19A 0.520707 0.600065 0.420975 0.017 Uiso calc U . R 1 . .
H H19B 0.479323 0.626821 0.468842 0.017 Uiso calc U . R 1 . .
H H19C 0.630453 0.627742 0.455796 0.017 Uiso calc U . R 1 . .
C C20 0.2779(4) 1.0379(4) 0.39242(12) 0.0114(8) Uani d . . . 1 . .
H H20A 0.208263 0.974858 0.386394 0.017 Uiso calc U . R 1 . .
H H20B 0.285844 1.09937 0.368864 0.017 Uiso calc U . R 1 . .
H H20C 0.25676 1.086083 0.418234 0.017 Uiso calc U . R 1 . .
C C9 0.6232(4) 0.8313(4) 0.39956(11) 0.0085(7) Uani d . . . 1 . .
H H9 0.708235 0.783037 0.400001 0.01 Uiso calc U . R 1 . .

loop_
_atom_site_aniso_label
_atom_site_aniso_U_11
_atom_site_aniso_U_22
_atom_site_aniso_U_33
_atom_site_aniso_U_12
_atom_site_aniso_U_13
_atom_site_aniso_U_23
O1 0.0140(13) 0.0153(14) 0.0055(11) -0.0019(11) 0.0002(10) 0.0011(10)
C1 0.0107(17) 0.0114(18) 0.0077(17) 0.0003(14) 0.0009(13) -0.0002(14)
O2 0.0212(15) 0.0109(13) 0.0104(12) -0.0014(11) 0.0009(11) -0.0035(10)
C2 0.0085(17) 0.0121(19) 0.0134(17) -0.0018(14) -0.0019(14) 0.0035(15)
O3 0.0169(14) 0.0149(14) 0.0080(11) 0.0023(11) 0.0062(10) 0.0015(10)
C3 0.0088(17) 0.0081(17) 0.0195(19) 0.0002(14) -0.0013(15) 0.0023(15)
O4 0.0192(15) 0.0171(14) 0.0130(13) -0.0026(12) 0.0007(11) 0.0057(11)
C4 0.0070(16) 0.0067(17) 0.0164(17) -0.0003(13) -0.0014(14) -0.0013(14)
O5 0.0222(16) 0.0223(15) 0.0125(13) -0.0044(12) 0.0059(12) 0.0026(12)
C5 0.0063(16) 0.0070(16) 0.0078(16) -0.0006(13) -0.0002(13) -0.0015(12)
C6 0.0106(17) 0.0093(17) 0.0079(15) -0.0010(13) 0.0001(13) -0.0019(13)
O6 0.064(3) 0.064(3) 0.071(5) -0.004(4) -0.003(3) 0.003(3)
C7 0.0099(17) 0.0142(19) 0.0044(15) -0.0005(14) 0.0004(13) 0.0006(14)
O7 0.065(4) 0.083(4) 0.084(4) 0.001(3) 0.010(3) -0.015(3)
C8 0.0082(17) 0.0112(18) 0.0067(16) 0.0002(14) -0.0001(13) 0.0003(13)
C10 0.0068(17) 0.0091(17) 0.0076(15) -0.0001(14) 0.0000(13) 0.0005(13)
C11 0.0127(17) 0.0109(18) 0.0063(15) -0.0008(14) 0.0019(14) 0.0008(13)
C12 0.0115(18) 0.0088(17) 0.0073(16) -0.0009(14) -0.0031(13) 0.0011(13)
C13 0.0057(16) 0.0080(17) 0.0092(16) -0.0017(13) -0.0014(12) -0.0009(13)
C14 0.0071(17) 0.0093(17) 0.0076(15) -0.0011(13) -0.0007(13) -0.0003(13)
C15 0.0109(18) 0.0143(19) 0.0101(17) -0.0002(14) 0.0028(14) 0.0010(14)
C16 0.0158(18) 0.0084(17) 0.0100(17) -0.0017(14) 0.0039(14) -0.0013(14)
C17 0.0146(19) 0.0098(18) 0.0207(19) 0.0016(15) 0.0025(16) -0.0009(15)
C18 0.0086(17) 0.0118(18) 0.0121(16) -0.0017(14) -0.0006(14) -0.0015(14)
C19 0.0161(19) 0.0106(18) 0.0074(15) 0.0026(14) -0.0013(14) 0.0039(14)
C20 0.0078(17) 0.0115(18) 0.0148(17) 0.0004(15) -0.0021(14) 0.0013(14)
C9 0.0082(16) 0.0095(17) 0.0077(16) 0.0026(13) -0.0002(13) -0.0011(14)

loop_
_atom_type_symbol
_atom_type_description
_atom_type_scat_dispersion_real
_atom_type_scat_dispersion_imag
_atom_type_scat_source
C C 0.0181 0.0091 'International Tables Vol C Tables 4.2.6.8 and 6.1.1.4'
H H 0.0000 0.0000 'International Tables Vol C Tables 4.2.6.8 and 6.1.1.4'
O O 0.0492 0.0322 'International Tables Vol C Tables 4.2.6.8 and 6.1.1.4'

loop_
_geom_angle_atom_site_label_1
_geom_angle_atom_site_label_2
_geom_angle_atom_site_label_3
_geom_angle_site_symmetry_1
_geom_angle_site_symmetry_3
_geom_angle
_geom_angle_publ_flag
C16 O1 C7 . . 117.3(3) ?
O3 C1 C2 . . 108.8(3) ?
O3 C1 C10 . . 112.3(3) ?
C2 C1 C10 . . 114.1(3) ?
O3 C1 C12 . . 110.5(3) ?
C2 C1 C12 . . 116.4(3) ?
C10 C1 C12 . . 94.1(3) ?
O4 C2 C3 . . 124.1(4) ?
O4 C2 C1 . . 118.7(3) ?
C3 C2 C1 . . 117.1(3) ?
C1 O3 H22 . . 109.5 ?
C4 C3 C2 . . 120.6(3) ?
C4 C3 H3 . . 119.7 ?
C2 C3 H3 . . 119.7 ?
C3 C4 C17 . . 120.6(3) ?
C3 C4 C5 . . 120.4(3) ?
C17 C4 C5 . . 118.9(3) ?
C4 C5 C6 . . 111.8(3) ?
C4 C5 C10 . . 112.9(3) ?
C6 C5 C10 . . 109.2(3) ?
C4 C5 C13 . . 109.3(3) ?
C6 C5 C13 . . 113.8(3) ?
C10 C5 C13 . . 99.3(3) ?
C5 C6 C7 . . 110.5(3) ?
C5 C6 H6A . . 109.6 ?
C7 C6 H6A . . 109.6 ?
C5 C6 H6AB . . 109.6 ?
C7 C6 H6AB . . 109.6 ?
H6A C6 H6AB . . 108.1 ?
O7 O6 O7 6_664 8_665 49.6(5) ?
O1 C7 C8 . . 109.1(3) ?
O1 C7 C6 . . 110.8(3) ?
C8 C7 C6 . . 110.5(3) ?
O1 C7 H7 . . 108.8 ?
C8 C7 H7 . . 108.8 ?
C6 C7 H7 . . 108.8 ?
O7 O7 O6 7_556 6_665 65.2(3) ?
C7 C8 C19 . . 113.0(3) ?
C7 C8 C14 . . 105.3(3) ?
C19 C8 C14 . . 112.2(3) ?
C7 C8 C9 . . 108.5(3) ?
C19 C8 C9 . . 109.9(3) ?
C14 C8 C9 . . 107.8(3) ?
C18 C10 C5 . . 116.6(3) ?
C18 C10 C1 . . 115.4(3) ?
C5 C10 C1 . . 100.0(3) ?
C18 C10 C9 . . 114.6(3) ?
C5 C10 C9 . . 106.0(3) ?
C1 C10 C9 . . 102.3(3) ?
O2 C11 C12 . . 129.4(3) ?
O2 C11 C9 . . 128.7(4) ?
C12 C11 C9 . . 101.8(3) ?
C11 C12 C1 . . 94.0(3) ?
C11 C12 C13 . . 105.6(3) ?
C1 C12 C13 . . 106.0(3) ?
C11 C12 H12 . . 116.2 ?
C1 C12 H12 . . 116.2 ?
C13 C12 H12 . . 116.2 ?
C20 C13 C14 . . 112.7(3) ?
C20 C13 C12 . . 110.4(3) ?
C14 C13 C12 . . 107.6(3) ?
C20 C13 C5 . . 116.8(3) ?
C14 C13 C5 . . 106.7(3) ?
C12 C13 C5 . . 101.7(3) ?
C15 C14 C8 . . 111.5(3) ?
C15 C14 C13 . . 115.4(3) ?
C8 C14 C13 . . 106.1(3) ?
C15 C14 H14 . . 107.9 ?
C8 C14 H14 . . 107.9 ?
C13 C14 H14 . . 107.9 ?
C16 C15 C14 . . 116.9(3) ?
C16 C15 H15A . . 108.1 ?
C14 C15 H15A . . 108.1 ?
C16 C15 H15B . . 108.1 ?
C14 C15 H15B . . 108.1 ?
H15A C15 H15B . . 107.3 ?
O5 C16 O1 . . 118.4(3) ?
O5 C16 C15 . . 123.2(4) ?
O1 C16 C15 . . 118.3(3) ?
C4 C17 H17A . . 109.5 ?
C4 C17 H17B . . 109.5 ?
H17A C17 H17B . . 109.5 ?
C4 C17 H17C . . 109.5 ?
H17A C17 H17C . . 109.5 ?
H17B C17 H17C . . 109.5 ?
C10 C18 H18A . . 109.5 ?
C10 C18 H18B . . 109.5 ?
H18A C18 H18B . . 109.5 ?
C10 C18 H18C . . 109.5 ?
H18A C18 H18C . . 109.5 ?
H18B C18 H18C . . 109.5 ?
C8 C19 H19A . . 109.5 ?
C8 C19 H19B . . 109.5 ?
H19A C19 H19B . . 109.5 ?
C8 C19 H19C . . 109.5 ?
H19A C19 H19C . . 109.5 ?
H19B C19 H19C . . 109.5 ?
C13 C20 H20A . . 109.5 ?
C13 C20 H20B . . 109.5 ?
H20A C20 H20B . . 109.5 ?
C13 C20 H20C . . 109.5 ?
H20A C20 H20C . . 109.5 ?
H20B C20 H20C . . 109.5 ?
C11 C9 C8 . . 101.9(3) ?
C11 C9 C10 . . 102.0(3) ?
C8 C9 C10 . . 112.7(3) ?
C11 C9 H9 . . 113.1 ?
C8 C9 H9 . . 113.1 ?
C10 C9 H9 . . 113.1 ?

loop_
_geom_bond_atom_site_label_1
_geom_bond_atom_site_label_2
_geom_bond_site_symmetry_2
_geom_bond_distance
_geom_bond_publ_flag
O1 C16 . 1.351(5) ?
O1 C7 . 1.465(4) ?
C1 O3 . 1.413(4) ?
C1 C2 . 1.513(5) ?
C1 C10 . 1.552(5) ?
C1 C12 . 1.564(5) ?
O2 C11 . 1.206(5) ?
C2 O4 . 1.228(5) ?
C2 C3 . 1.452(5) ?
O3 H22 . 0.84 ?
C3 C4 . 1.339(5) ?
C3 H3 . 0.95 ?
C4 C17 . 1.509(5) ?
C4 C5 . 1.522(5) ?
O5 C16 . 1.205(5) ?
C5 C6 . 1.536(5) ?
C5 C10 . 1.548(5) ?
C5 C13 . 1.603(5) ?
C6 C7 . 1.542(5) ?
C6 H6A . 0.99 ?
C6 H6AB . 0.99 ?
O6 O7 6_664 1.445(10) ?
O6 O7 8_665 1.445(10) ?
C7 C8 . 1.522(5) ?
C7 H7 . 1.0 ?
O7 O7 7_556 1.213(12) ?
C8 C19 . 1.533(5) ?
C8 C14 . 1.552(5) ?
C8 C9 . 1.553(5) ?
C10 C18 . 1.513(5) ?
C10 C9 . 1.575(5) ?
C11 C12 . 1.517(5) ?
C11 C9 . 1.534(5) ?
C12 C13 . 1.598(5) ?
C12 H12 . 1.0 ?
C13 C20 . 1.523(5) ?
C13 C14 . 1.564(5) ?
C14 C15 . 1.542(5) ?
C14 H14 . 1.0 ?
C15 C16 . 1.521(5) ?
C15 H15A . 0.99 ?
C15 H15B . 0.99 ?
C17 H17A . 0.98 ?
C17 H17B . 0.98 ?
C17 H17C . 0.98 ?
C18 H18A . 0.98 ?
C18 H18B . 0.98 ?
C18 H18C . 0.98 ?
C19 H19A . 0.98 ?
C19 H19B . 0.98 ?
C19 H19C . 0.98 ?
C20 H20A . 0.98 ?
C20 H20B . 0.98 ?
C20 H20C . 0.98 ?
C9 H9 . 1.0 ?

loop_
_geom_hbond_atom_site_label_D
_geom_hbond_atom_site_label_H
_geom_hbond_atom_site_label_A
_geom_hbond_site_symmetry_A
_geom_hbond_distance_DH
_geom_hbond_distance_HA
_geom_hbond_distance_DA
_geom_hbond_angle_DHA
_geom_hbond_publ_flag
O3 H22 O4 . 0.84 2.10 2.594(4) 117.4 ?
C7 H7 O7 . 1.00 2.38 3.304(8) 153.0 ?
C7 H7 O7 7_556 1.00 2.64 3.627(8) 171.0 ?
C12 H12 O1 3_464 1.00 2.38 3.290(4) 150.5 ?

loop_
_geom_torsion_atom_site_label_1
_geom_torsion_atom_site_label_2
_geom_torsion_atom_site_label_3
_geom_torsion_atom_site_label_4
_geom_torsion_site_symmetry_1
_geom_torsion_site_symmetry_2
_geom_torsion_site_symmetry_3
_geom_torsion_site_symmetry_4
_geom_torsion
_geom_torsion_publ_flag
O3 C1 C2 O4 . . . . 15.8(5) ?
C10 C1 C2 O4 . . . . 142.0(3) ?
C12 C1 C2 O4 . . . . -109.9(4) ?
O3 C1 C2 C3 . . . . -161.2(3) ?
C10 C1 C2 C3 . . . . -35.0(5) ?
C12 C1 C2 C3 . . . . 73.1(4) ?
O4 C2 C3 C4 . . . . -174.4(4) ?
C1 C2 C3 C4 . . . . 2.5(5) ?
C2 C3 C4 C17 . . . . -179.8(3) ?
C2 C3 C4 C5 . . . . -3.1(6) ?
C3 C4 C5 C6 . . . . 159.6(3) ?
C17 C4 C5 C6 . . . . -23.6(5) ?
C3 C4 C5 C10 . . . . 36.0(5) ?
C17 C4 C5 C10 . . . . -147.2(3) ?
C3 C4 C5 C13 . . . . -73.5(4) ?
C17 C4 C5 C13 . . . . 103.3(4) ?
C4 C5 C6 C7 . . . . -176.1(3) ?
C10 C5 C6 C7 . . . . -50.4(4) ?
C13 C5 C6 C7 . . . . 59.4(4) ?
C16 O1 C7 C8 . . . . -47.4(4) ?
C16 O1 C7 C6 . . . . 74.5(4) ?
C5 C6 C7 O1 . . . . -137.3(3) ?
C5 C6 C7 C8 . . . . -16.3(4) ?
O1 C7 C8 C19 . . . . -51.0(4) ?
C6 C7 C8 C19 . . . . -173.1(3) ?
O1 C7 C8 C14 . . . . 71.7(3) ?
C6 C7 C8 C14 . . . . -50.3(4) ?
O1 C7 C8 C9 . . . . -173.1(3) ?
C6 C7 C8 C9 . . . . 64.8(4) ?
C4 C5 C10 C18 . . . . 64.6(4) ?
C6 C5 C10 C18 . . . . -60.5(4) ?
C13 C5 C10 C18 . . . . -179.8(3) ?
C4 C5 C10 C1 . . . . -60.6(4) ?
C6 C5 C10 C1 . . . . 174.4(3) ?
C13 C5 C10 C1 . . . . 55.1(3) ?
C4 C5 C10 C9 . . . . -166.5(3) ?
C6 C5 C10 C9 . . . . 68.4(4) ?
C13 C5 C10 C9 . . . . -50.9(3) ?
O3 C1 C10 C18 . . . . 59.2(4) ?
C2 C1 C10 C18 . . . . -65.2(4) ?
C12 C1 C10 C18 . . . . 173.4(3) ?
O3 C1 C10 C5 . . . . -174.8(3) ?
C2 C1 C10 C5 . . . . 60.8(4) ?
C12 C1 C10 C5 . . . . -60.6(3) ?
O3 C1 C10 C9 . . . . -65.8(3) ?
C2 C1 C10 C9 . . . . 169.8(3) ?
C12 C1 C10 C9 . . . . 48.3(3) ?
O2 C11 C12 C1 . . . . -125.4(4) ?
C9 C11 C12 C1 . . . . 57.3(3) ?
O2 C11 C12 C13 . . . . 126.8(4) ?
C9 C11 C12 C13 . . . . -50.5(3) ?
O3 C1 C12 C11 . . . . 51.3(3) ?
C2 C1 C12 C11 . . . . 176.2(3) ?
C10 C1 C12 C11 . . . . -64.3(3) ?
O3 C1 C12 C13 . . . . 158.8(3) ?
C2 C1 C12 C13 . . . . -76.4(4) ?
C10 C1 C12 C13 . . . . 43.1(3) ?
C11 C12 C13 C20 . . . . -147.8(3) ?
C1 C12 C13 C20 . . . . 113.3(3) ?
C11 C12 C13 C14 . . . . -24.4(4) ?
C1 C12 C13 C14 . . . . -123.4(3) ?
C11 C12 C13 C5 . . . . 87.6(3) ?
C1 C12 C13 C5 . . . . -11.4(3) ?
C4 C5 C13 C20 . . . . -27.4(4) ?
C6 C5 C13 C20 . . . . 98.3(4) ?
C10 C5 C13 C20 . . . . -145.8(3) ?
C4 C5 C13 C14 . . . . -154.5(3) ?
C6 C5 C13 C14 . . . . -28.7(4) ?
C10 C5 C13 C14 . . . . 87.1(3) ?
C4 C5 C13 C12 . . . . 92.8(3) ?
C6 C5 C13 C12 . . . . -141.4(3) ?
C10 C5 C13 C12 . . . . -25.5(3) ?
C7 C8 C14 C15 . . . . -44.4(4) ?
C19 C8 C14 C15 . . . . 78.8(4) ?
C9 C8 C14 C15 . . . . -160.1(3) ?
C7 C8 C14 C13 . . . . 82.0(3) ?
C19 C8 C14 C13 . . . . -154.8(3) ?
C9 C8 C14 C13 . . . . -33.7(4) ?
C20 C13 C14 C15 . . . . -43.3(4) ?
C12 C13 C14 C15 . . . . -165.3(3) ?
C5 C13 C14 C15 . . . . 86.2(4) ?
C20 C13 C14 C8 . . . . -167.2(3) ?
C12 C13 C14 C8 . . . . 70.8(3) ?
C5 C13 C14 C8 . . . . -37.8(4) ?
C8 C14 C15 C16 . . . . -2.7(5) ?
C13 C14 C15 C16 . . . . -123.8(4) ?
C7 O1 C16 O5 . . . . 177.0(3) ?
C7 O1 C16 C15 . . . . -4.7(5) ?
C14 C15 C16 O5 . . . . -151.1(4) ?
C14 C15 C16 O1 . . . . 30.7(5) ?
O2 C11 C9 C8 . . . . -87.5(5) ?
C12 C11 C9 C8 . . . . 89.8(3) ?
O2 C11 C9 C10 . . . . 155.9(4) ?
C12 C11 C9 C10 . . . . -26.8(3) ?
C7 C8 C9 C11 . . . . -153.6(3) ?
C19 C8 C9 C11 . . . . 82.4(3) ?
C14 C8 C9 C11 . . . . -40.1(4) ?
C7 C8 C9 C10 . . . . -45.1(4) ?
C19 C8 C9 C10 . . . . -169.0(3) ?
C14 C8 C9 C10 . . . . 68.4(4) ?
C18 C10 C9 C11 . . . . -140.0(3) ?
C5 C10 C9 C11 . . . . 89.9(3) ?
C1 C10 C9 C11 . . . . -14.4(3) ?
C18 C10 C9 C8 . . . . 111.4(3) ?
C5 C10 C9 C8 . . . . -18.6(4) ?
C1 C10 C9 C8 . . . . -123.0(3) ?
